data_7129154
loop_
_publ_author_name
'Ming, Zheng'
'Zhang, Tiexin'
'Tian, Wenming'
'Li, Jianing'
'Liu, Zhenhui'
'Liu, Renhai'
'Liu, Zhongmin'
'Duan, Chunying'

_publ_section_title
;
 Dye-Polyoxometalate Coordination Polymer as Photodriven Electron Pump for
 Photocatalytic Radical Coupling Reactions
;
_journal_name_full 'Chemical Communications'
_journal_paper_doi 10.1039/D1CC04209B
_journal_year 2021
_chemical_formula_moiety 'C264 H192 Cd6 N32 O120 Si3 V6 W30, 17(C3 H7 N O)'
_chemical_formula_sum 'C315 H311 Cd6 N49 O137 Si3 V6 W30'
_chemical_formula_weight 13554.92
_space_group_crystal_system cubic
_space_group_IT_number 229
_space_group_name_Hall '-I 4 2 3'
_space_group_name_H-M_alt 'I m -3 m'
_atom_sites_solution_hydrogens mixed
_atom_sites_solution_primary dual
_audit_creation_date 2020-07-21
_audit_creation_method
;
Olex2 1.3
(compiled 2020.06.28 svn.raecde09e for OlexSys, GUI svn.r6132)
;
_audit_update_record
;
2020-10-08 deposited with the CCDC.	2021-10-26 downloaded from the CCDC.
;
_cell_angle_alpha 90
_cell_angle_beta 90
_cell_angle_gamma 90
_cell_formula_units_Z 2
_cell_length_a 29.8105(9)
_cell_length_b 29.8105(9)
_cell_length_c 29.8105(9)
_cell_measurement_reflns_used 9864
_cell_measurement_temperature 220.01
_cell_measurement_theta_max 26.895
_cell_measurement_theta_min 2.366
_cell_volume 26491.6(14)
_computing_cell_refinement 'SAINT v8.34A (Bruker, 2013)'
_computing_data_reduction 'SAINT v8.34A (Bruker, 2013)'
_computing_molecular_graphics 'Olex2 1.3 (Dolomanov et al., 2009)'
_computing_publication_material 'Olex2 1.3 (Dolomanov et al., 2009)'
_computing_structure_refinement 'SHELXL 2018/3 (Sheldrick, 2015)'
_computing_structure_solution 'SHELXT  (Sheldrick, 2015)'
_diffrn_ambient_temperature 220.01
_diffrn_measured_fraction_theta_full 0.998
_diffrn_measured_fraction_theta_max 0.997
_diffrn_measurement_device_type 'CCD area detector'
_diffrn_measurement_method 'phi and omega scans'
_diffrn_radiation_monochromator graphite
_diffrn_radiation_type MoK\a
_diffrn_radiation_wavelength 0.71073
_diffrn_reflns_av_R_equivalents 0.0497
_diffrn_reflns_av_unetI/netI 0.0132
_diffrn_reflns_Laue_measured_fraction_full 0.998
_diffrn_reflns_Laue_measured_fraction_max 0.997
_diffrn_reflns_limit_h_max 36
_diffrn_reflns_limit_h_min -38
_diffrn_reflns_limit_k_max 37
_diffrn_reflns_limit_k_min -37
_diffrn_reflns_limit_l_max 38
_diffrn_reflns_limit_l_min -24
_diffrn_reflns_number 91696
_diffrn_reflns_point_group_measured_fraction_full 0.998
_diffrn_reflns_point_group_measured_fraction_max 0.997
_diffrn_reflns_theta_full 25.242
_diffrn_reflns_theta_max 26.976
_diffrn_reflns_theta_min 2.160
_exptl_absorpt_coefficient_mu 6.889
_exptl_absorpt_correction_T_max 0.7455
_exptl_absorpt_correction_T_min 0.5695
_exptl_absorpt_correction_type multi-scan
_exptl_absorpt_process_details
;
SADABS-2014/5 (Bruker,2014/5) was used for absorption correction.
wR2(int) was 0.1002 before and 0.0661 after correction.
The Ratio of minimum to maximum transmission is 0.7639.
The \l/2 correction factor is 0.00150.
;
_exptl_crystal_colour yellow
_exptl_crystal_colour_primary yellow
_exptl_crystal_density_diffrn 1.699
_exptl_crystal_description block
_exptl_crystal_F_000 12656
_platon_squeeze_details
;
TITL 1                I m -3 m     R = 0.12
CELL   29.8105   29.8105   29.8105     90.00     90.00     90.00
SPGR Im-3m
# Solvent Accessible Volume =     11202
# Electrons Found in S.A.V. =      3341
# Note: Atoms in Void are Labelled as Cxxx and Qxxx for all Others
Q101 1.000 0.672-0.003 !       7.90 eA-3
Q102 0.500 0.617 0.000 !       7.53 eA-3
Q103 0.500 0.883 0.117 !       6.74 eA-3
C104 0.250 1.000 0.000 !       6.64 eA-3
Q105 0.373 1.000 0.000 !       6.36 eA-3
C106 0.169 0.497 0.172 !       6.31 eA-3
Q107 0.500 0.258-0.002 !       5.24 eA-3
Q108 0.500 0.500 0.000 !       3.58 eA-3
Q109 0.583 0.947 0.438 !       3.45 eA-3
Q110 0.559 0.679 0.085 !       3.21 eA-3
C111 0.142 0.502 0.141 !       2.83 eA-3
Q112 0.882 0.328 0.004 !       2.81 eA-3
C113 1.000 0.023 0.003 !       2.78 eA-3
C114 1.000 0.086-0.001 !       2.43 eA-3
Q115 0.937 0.454 0.063 !       2.41 eA-3
C116 0.057 0.292 0.053 !       2.08 eA-3
C117 0.063 0.938 0.062 !       2.08 eA-3
Q118 0.480 0.978 0.384 !       2.07 eA-3
C119 0.977 0.023 0.023 !       2.02 eA-3
C120 0.500 0.799 0.193 !       1.98 eA-3
Q121 0.139 0.530 0.169 !       1.84 eA-3
C122 0.139 0.858 0.142 !       1.73 eA-3
Q123 0.163 0.163 0.163 !       1.71 eA-3
Q124 0.303 0.838 0.044 !       1.70 eA-3
C125 0.219 0.995 0.023 !       1.66 eA-3
C126 0.977 0.975 0.148 !       1.66 eA-3
C127 0.500 0.585 0.249 !       1.66 eA-3
C128 0.500 0.615 0.202 !       1.65 eA-3
C129 0.008 0.123 0.013 !       1.65 eA-3
Q130 0.030 0.687 0.000 !       1.64 eA-3
C131 1.000 0.188 0.006 !       1.59 eA-3
C132 0.259 0.016 0.089 !       1.53 eA-3
C133 0.139 0.124 0.124 !       1.53 eA-3
C134 0.533 0.435 0.468 !       1.52 eA-3
C135 0.467 0.565 0.532 !       1.52 eA-3
C136 1.000 0.029 0.251 !       1.50 eA-3
C137 0.469 0.580 0.230 !       1.48 eA-3
Q138 0.591 0.541 0.032 !       1.47 eA-3
C139 0.626 0.377 0.398 !       1.47 eA-3
C140 0.856 0.910 0.149 !       1.47 eA-3
C141 0.044 0.044 0.044 !       1.46 eA-3
C142 1.000 0.041 0.282 !       1.46 eA-3
C143 0.534 0.421 0.437 !       1.45 eA-3
C144 0.966 0.079 0.063 !       1.45 eA-3
C145 0.466 0.579 0.563 !       1.45 eA-3
C146 0.466 0.563 0.579 !       1.45 eA-3
C147 0.607 0.228 0.496 !       1.42 eA-3
Q148 0.876 0.526 0.147 !       1.42 eA-3
C149 0.500 0.651 0.218 !       1.41 eA-3
C150 0.644 0.647 0.475 !       1.40 eA-3
C151 0.726 0.062 0.001 !       1.40 eA-3
Q152 0.090 0.500 0.562 !       1.39 eA-3
Q153 0.590 1.000 0.062 !       1.39 eA-3
Q154 0.063 0.996 0.594 !       1.39 eA-3
Q155 0.408 0.945 0.982 !       1.38 eA-3
Q156 0.189 0.814 0.186 !       1.36 eA-3
Q157 0.054 0.293 0.419 !       1.35 eA-3
C158 0.029 0.732 0.029 !       1.35 eA-3
C159 1.000 0.049 0.115 !       1.34 eA-3
Q160 0.533 0.859-0.002 !       1.32 eA-3
C161 0.471 0.642 0.225 !       1.29 eA-3
C162 0.280 0.038 0.121 !       1.29 eA-3
C163 0.166 0.049 0.165 !       1.29 eA-3
Q164 0.332 0.116 0.116 !       1.26 eA-3
C165 0.148 0.105 0.104 !       1.23 eA-3
Q166 0.729 0.278 0.123 !       1.21 eA-3
Q167 1.000 0.355 0.470 !       1.21 eA-3
C168 0.500 0.587 0.442 !       1.18 eA-3
C169 0.905 0.036 0.941 !       1.17 eA-3
C170 0.524 0.687 0.471 !       1.17 eA-3
Q171 0.873 0.545 0.038 !       1.17 eA-3
C172 0.021 0.925 0.977 !       1.17 eA-3
C173 1.000 0.156-0.003 !       1.16 eA-3
C174 0.122 0.094-0.004 !       1.15 eA-3
C175 0.796 0.455 0.477 !       1.15 eA-3
C176 0.641 0.521 0.204 !       1.15 eA-3
Q177 0.165 0.469 0.029 !       1.13 eA-3
C178 0.880 0.885 0.036 !       1.12 eA-3
Q179 0.759 0.756 0.165 !       1.12 eA-3
Q180 0.296 0.906 0.463 !       1.11 eA-3
C181 0.488 0.396 0.464 !       1.11 eA-3
C182 0.035 0.008 0.049 !       1.11 eA-3
C183 0.048 0.126 0.047 !       1.10 eA-3
Q184 0.436 0.559 0.134 !       1.10 eA-3
Q185 0.576 0.087 0.087 !       1.09 eA-3
Q186 0.765 0.677 0.356 !       1.08 eA-3
C187 0.820 0.234 0.002 !       1.05 eA-3
C188 0.087 0.179 0.094 !       1.05 eA-3
C189 0.906 0.014 0.104 !       1.05 eA-3
Q190 0.979 0.821 0.422 !       1.03 eA-3
Q191 0.408 0.205 0.432 !       1.02 eA-3
Q192 0.420 0.172 0.325 !       1.02 eA-3
Q193 0.938 0.414 0.063 !       1.01 eA-3
C194 0.067 0.087 0.148 !       1.00 eA-3
Q195 0.314 0.420 0.212 !       1.00 eA-3
Q196 0.964 0.959 0.363 !       1.00 eA-3
C197 0.561 0.567 0.249 !       0.99 eA-3
Q198 0.467 1.000 0.023 !       0.99 eA-3
C199 0.239 0.520 0.245 !       0.99 eA-3
;
_refine_diff_density_max 3.935
_refine_diff_density_min -2.277
_refine_diff_density_rms 0.236
_refine_ls_extinction_method none
_refine_ls_goodness_of_fit_ref 1.064
_refine_ls_hydrogen_treatment constr
_refine_ls_matrix_type full
_refine_ls_number_parameters 154
_refine_ls_number_reflns 2752
_refine_ls_number_restraints 112
_refine_ls_restrained_S_all 1.052
_refine_ls_R_factor_all 0.1035
_refine_ls_R_factor_gt 0.0776
_refine_ls_shift/su_max 0.001
_refine_ls_shift/su_mean 0.000
_refine_ls_structure_factor_coef Fsqd
_refine_ls_weighting_details 'w=1/[\s^2^(Fo^2^)+(0.1046P)^2^+1411.4800P] where P=(Fo^2^+2Fc^2^)/3'
_refine_ls_weighting_scheme calc
_refine_ls_wR_factor_gt 0.2039
_refine_ls_wR_factor_ref 0.2385
_reflns_Friedel_coverage 0.000
_reflns_number_gt 2082
_reflns_number_total 2752
_reflns_threshold_expression 'I > 2\s(I)'
_cod_data_source_file d1cc04209b2.cif
_cod_data_source_block 1_sq
_cod_original_cell_volume 26492(2)
_cod_database_code 7129154
_shelx_shelxl_version_number 2018/3
_shelx_space_group_comment
;
The symmetry employed for this shelxl refinement is uniquely defined
by the following loop, which should always be used as a source of
symmetry information in preference to the above space-group names.
They are only intended as comments.
;
_olex2_refinement_description
;
1. Fixed Uiso
 At 1.2 times of:
  All C(H) groups
2. Shared sites
{W1, V1}
{V2, W2}
3. Uiso/Uaniso restraints and constraints
Uanis(O4) \\sim Ueq, Uanis(O3) \\sim Ueq: with sigma of 0.01 and sigma for
terminal atoms of 0.02
Uanis(V2) = Uanis(W2)
Uanis(W1) = Uanis(V1)
4. Rigid body (RIGU) restrains
 N1, N2, C1, C2, C3, C4, C5, C6, C7, C8, C9, C10, C11
 with sigma for 1-2 distances of 0.004 and sigma for 1-3 distances of 0.004
 V2, O4, O3, V1
 with sigma for 1-2 distances of 0.004 and sigma for 1-3 distances of 0.004
5. Others
 Fixed Sof: W1(0.41667) W2(0.20833) O5(0.25) N1(0.5) C1(0.5) H1(0.5) C2(0.5)
 H2(0.5) C3(0.5) H3(0.5) C4(0.5) H4(0.5) C5(0.5) C6(0.5) H6(0.5) C7(0.5)
 H7(0.5) C8(0.5) H9(0.5) C10(0.5) C11(0.5) H11(0.5) V1(0.08333) V2(0.04167)
6.a Riding coordinates:
 C9(H9)
6.b Aromatic/amide H refined with riding coordinates:
 C1(H1), C2(H2), C3(H3), C4(H4), C6(H6), C7(H7), C11(H11)
;
_platon_squeeze_void_probe_radius 1.20
_olex2_submission_special_instructions 'No special instructions were received'

loop_
_space_group_symop_operation_xyz
'x, y, z'
'-x, -y, z'
'-x, y, -z'
'x, -y, -z'
'z, x, y'
'z, -x, -y'
'-z, -x, y'
'-z, x, -y'
'y, z, x'
'-y, z, -x'
'y, -z, -x'
'-y, -z, x'
'y, x, -z'
'-y, -x, -z'
'y, -x, z'
'-y, x, z'
'x, z, -y'
'-x, z, y'
'-x, -z, -y'
'x, -z, y'
'z, y, -x'
'z, -y, x'
'-z, y, x'
'-z, -y, -x'
'x+1/2, y+1/2, z+1/2'
'-x+1/2, -y+1/2, z+1/2'
'-x+1/2, y+1/2, -z+1/2'
'x+1/2, -y+1/2, -z+1/2'
'z+1/2, x+1/2, y+1/2'
'z+1/2, -x+1/2, -y+1/2'
'-z+1/2, -x+1/2, y+1/2'
'-z+1/2, x+1/2, -y+1/2'
'y+1/2, z+1/2, x+1/2'
'-y+1/2, z+1/2, -x+1/2'
'y+1/2, -z+1/2, -x+1/2'
'-y+1/2, -z+1/2, x+1/2'
'y+1/2, x+1/2, -z+1/2'
'-y+1/2, -x+1/2, -z+1/2'
'y+1/2, -x+1/2, z+1/2'
'-y+1/2, x+1/2, z+1/2'
'x+1/2, z+1/2, -y+1/2'
'-x+1/2, z+1/2, y+1/2'
'-x+1/2, -z+1/2, -y+1/2'
'x+1/2, -z+1/2, y+1/2'
'z+1/2, y+1/2, -x+1/2'
'z+1/2, -y+1/2, x+1/2'
'-z+1/2, y+1/2, x+1/2'
'-z+1/2, -y+1/2, -x+1/2'
'-x, -y, -z'
'x, y, -z'
'x, -y, z'
'-x, y, z'
'-z, -x, -y'
'-z, x, y'
'z, x, -y'
'z, -x, y'
'-y, -z, -x'
'y, -z, x'
'-y, z, x'
'y, z, -x'
'-y, -x, z'
'y, x, z'
'-y, x, -z'
'y, -x, -z'
'-x, -z, y'
'x, -z, -y'
'x, z, y'
'-x, z, -y'
'-z, -y, x'
'-z, y, -x'
'z, -y, -x'
'z, y, x'
'-x+1/2, -y+1/2, -z+1/2'
'x+1/2, y+1/2, -z+1/2'
'x+1/2, -y+1/2, z+1/2'
'-x+1/2, y+1/2, z+1/2'
'-z+1/2, -x+1/2, -y+1/2'
'-z+1/2, x+1/2, y+1/2'
'z+1/2, x+1/2, -y+1/2'
'z+1/2, -x+1/2, y+1/2'
'-y+1/2, -z+1/2, -x+1/2'
'y+1/2, -z+1/2, x+1/2'
'-y+1/2, z+1/2, x+1/2'
'y+1/2, z+1/2, -x+1/2'
'-y+1/2, -x+1/2, z+1/2'
'y+1/2, x+1/2, z+1/2'
'-y+1/2, x+1/2, -z+1/2'
'y+1/2, -x+1/2, -z+1/2'
'-x+1/2, -z+1/2, y+1/2'
'x+1/2, -z+1/2, -y+1/2'
'x+1/2, z+1/2, y+1/2'
'-x+1/2, z+1/2, -y+1/2'
'-z+1/2, -y+1/2, x+1/2'
'-z+1/2, y+1/2, -x+1/2'
'z+1/2, -y+1/2, -x+1/2'
'z+1/2, y+1/2, x+1/2'

loop_
_atom_site_label
_atom_site_type_symbol
_atom_site_fract_x
_atom_site_fract_y
_atom_site_fract_z
_atom_site_U_iso_or_equiv
_atom_site_adp_type
_atom_site_occupancy
_atom_site_site_symmetry_order
_atom_site_calc_flag
_atom_site_refinement_flags_posn
_atom_site_refinement_flags_adp
_atom_site_refinement_flags_occupancy
_atom_site_disorder_assembly
_atom_site_disorder_group
W1 W 0.94105(2) 0.58432(3) -0.05895(2) 0.0604(4) Uani 0.8333 2 d S T P A 1
W2 W 0.88390(3) 0.500000 0.000000 0.0501(4) Uani 0.8333 4 d S T P A 4
Cd1 Cd 0.750000 0.500000 0.000000 0.0399(5) Uani 1 8 d S T P . .
Si1 Si 1.000000 0.500000 0.000000 0.0225(18) Uani 1 16 d S T P A .
O1 O 0.8261(7) 0.500000 0.000000 0.080(7) Uani 1 4 d S T P A .
O2 O 0.9128(4) 0.6225(6) -0.0872(4) 0.093(6) Uani 1 2 d S T P . .
O3 O 0.9382(7) 0.6074(7) 0.000000 0.096(5) Uani 1 2 d S TU P . .
O4 O 0.8943(5) 0.5440(5) 0.0445(4) 0.097(4) Uani 1 1 d . U . . .
O5 O 0.9560(8) 0.5305(9) 0.000000 0.051(6) Uani 0.5 2 d S T P . .
N1 N 0.7447(8) 0.5372(8) 0.0675(7) 0.058(5) Uani 0.5 1 d . . P B -1
N2 N 0.7008(10) 0.7008(10) 0.2992(10) 0.098(12) Uani 1 6 d S T P . .
C1 C 0.7073(9) 0.5316(10) 0.0915(9) 0.061(7) Uani 0.5 1 d . . P B -1
H1 H 0.685761 0.510692 0.082000 0.074 Uiso 0.5 1 calc R U P B -1
C2 C 0.7736(10) 0.5896(9) 0.1224(12) 0.070(7) Uani 0.5 1 d . . P B -1
H2 H 0.797966 0.607454 0.131610 0.084 Uiso 0.5 1 calc R U P B -1
C3 C 0.6996(9) 0.5570(11) 0.1314(10) 0.063(6) Uani 0.5 1 d . . P B -1
H3 H 0.672295 0.553779 0.146846 0.076 Uiso 0.5 1 calc R U P B -1
C4 C 0.7613(11) 0.6328(10) 0.2114(12) 0.076(8) Uani 0.5 1 d . . P B -1
H4 H 0.790533 0.626143 0.201720 0.092 Uiso 0.5 1 calc R U P B -1
C5 C 0.7228(9) 0.6147(8) 0.1909(10) 0.058(5) Uani 0.5 1 d . . P B -1
C6 C 0.6826(11) 0.6229(11) 0.2030(13) 0.080(9) Uani 0.5 1 d . . P B -1
H6 H 0.658386 0.609616 0.187780 0.096 Uiso 0.5 1 calc R U P B -1
C7 C 0.6748(12) 0.6515(13) 0.2389(13) 0.101(12) Uani 0.5 1 d . . P B -1
H7 H 0.645172 0.658483 0.246964 0.121 Uiso 0.5 1 calc R U P B -1
C8 C 0.7095(12) 0.6696(10) 0.2626(12) 0.081(8) Uani 0.5 1 d . . P B -1
C9 C 0.7525(6) 0.6616(8) 0.2475(6) 0.074(5) Uani 1 2 d S T P . .
H9 H 0.776939 0.674459 0.263870 0.089 Uiso 0.5 1 d R U P B -1
C10 C 0.7314(9) 0.5860(10) 0.1475(11) 0.066(6) Uani 0.5 1 d . . P B -1
C11 C 0.7736(7) 0.5627(8) 0.0819(10) 0.056(6) Uani 0.5 1 d . . P B -1
H11 H 0.799481 0.565181 0.064142 0.067 Uiso 0.5 1 calc R U P B -1
V1 V 0.94105(2) 0.58432(3) -0.05895(2) 0.0604(4) Uani 0.1667 2 d S T P A 2
V2 V 0.88390(3) 0.500000 0.000000 0.0501(4) Uani 0.1667 4 d S T P A 3

loop_
_atom_site_aniso_label
_atom_site_aniso_U_11
_atom_site_aniso_U_22
_atom_site_aniso_U_33
_atom_site_aniso_U_23
_atom_site_aniso_U_13
_atom_site_aniso_U_12
W1 0.0595(4) 0.0622(6) 0.0595(4) 0.0063(3) -0.0123(4) 0.0063(3)
W2 0.0231(5) 0.0818(9) 0.0453(6) 0.000 0.000 0.000
Cd1 0.0294(10) 0.0452(8) 0.0452(8) 0.000 0.000 0.000
Si1 0.022(3) 0.024(4) 0.022(3) 0.000 0.000 0.000
O1 0.049(11) 0.12(2) 0.068(13) 0.000 0.000 0.000
O2 0.103(9) 0.073(10) 0.103(9) 0.008(6) -0.038(11) 0.008(6)
O3 0.114(9) 0.101(9) 0.073(8) 0.000 0.000 -0.030(7)
O4 0.108(7) 0.109(7) 0.074(6) 0.000(6) 0.007(6) -0.044(6)
O5 0.057(13) 0.083(17) 0.013(8) 0.000 0.000 0.009(12)
N1 0.059(10) 0.069(13) 0.046(10) -0.011(9) 0.005(7) -0.011(9)
N2 0.098(12) 0.098(12) 0.098(12) -0.050(14) -0.050(14) 0.050(14)
C1 0.054(11) 0.082(17) 0.048(11) -0.010(10) 0.000(9) -0.016(11)
C2 0.058(11) 0.050(14) 0.102(15) -0.033(12) -0.009(10) 0.000(10)
C3 0.044(11) 0.089(16) 0.056(12) -0.014(11) -0.008(9) 0.005(10)
C4 0.064(12) 0.070(16) 0.095(16) -0.028(13) -0.023(10) 0.015(11)
C5 0.064(10) 0.044(11) 0.065(11) -0.003(9) -0.020(8) 0.016(9)
C6 0.066(10) 0.072(18) 0.102(19) -0.039(15) -0.013(11) 0.012(11)
C7 0.075(12) 0.11(2) 0.12(2) -0.07(2) -0.023(13) 0.026(13)
C8 0.084(11) 0.061(15) 0.098(16) -0.035(13) -0.024(10) 0.022(11)
C9 0.079(7) 0.065(12) 0.079(7) -0.019(7) -0.029(9) 0.019(7)
C10 0.052(10) 0.074(15) 0.074(12) -0.018(10) -0.022(8) 0.017(9)
C11 0.026(9) 0.052(11) 0.091(14) -0.021(11) 0.000(9) 0.019(7)
V1 0.0595(4) 0.0622(6) 0.0595(4) 0.0063(3) -0.0123(4) 0.0063(3)
V2 0.0231(5) 0.0818(9) 0.0453(6) 0.000 0.000 0.000

loop_
_atom_type_symbol
_atom_type_description
_atom_type_scat_dispersion_real
_atom_type_scat_dispersion_imag
_atom_type_scat_source
C C 0.0033 0.0016 'International Tables Vol C Tables 4.2.6.8 and 6.1.1.4'
H H 0.0000 0.0000 'International Tables Vol C Tables 4.2.6.8 and 6.1.1.4'
Cd Cd -0.8075 1.2024 'International Tables Vol C Tables 4.2.6.8 and 6.1.1.4'
N N 0.0061 0.0033 'International Tables Vol C Tables 4.2.6.8 and 6.1.1.4'
O O 0.0106 0.0060 'International Tables Vol C Tables 4.2.6.8 and 6.1.1.4'
Si Si 0.0817 0.0704 'International Tables Vol C Tables 4.2.6.8 and 6.1.1.4'
V V 0.3005 0.5294 'International Tables Vol C Tables 4.2.6.8 and 6.1.1.4'
W W -0.8490 6.8722 'International Tables Vol C Tables 4.2.6.8 and 6.1.1.4'

loop_
_geom_angle_atom_site_label_1
_geom_angle_atom_site_label_2
_geom_angle_atom_site_label_3
_geom_angle
_geom_angle_site_symmetry_1
_geom_angle_site_symmetry_3
_geom_angle_publ_flag
O2 W1 O3 101.5(8) . 23_654 ?
O2 W1 O3 101.5(8) . . ?
O2 W1 O4 100.4(7) . 23_654 ?
O2 W1 O4 100.4(7) . 50 ?
O2 W1 O5 157.4(5) . 23_654 ?
O2 W1 O5 157.4(5) . . ?
O3 W1 O3 87.1(12) . 23_654 ?
O3 W1 O5 95.9(9) . 23_654 ?
O3 W1 O5 64.8(8) . . ?
O3 W1 O5 64.8(8) 23_654 23_654 ?
O3 W1 O5 95.9(9) 23_654 . ?
O4 W1 O3 158.1(8) 50 23_654 ?
O4 W1 O3 158.1(8) 23_654 . ?
O4 W1 O3 89.3(7) 50 . ?
O4 W1 O3 89.3(7) 23_654 23_654 ?
O4 W1 O4 86.0(9) 23_654 50 ?
O4 W1 O5 94.1(7) 23_654 . ?
O4 W1 O5 63.2(7) 23_654 23_654 ?
O4 W1 O5 94.1(7) 50 23_654 ?
O4 W1 O5 63.2(7) 50 . ?
O5 W1 O5 45.1(10) . 23_654 ?
O1 W2 O4 99.5(4) . 4_565 ?
O1 W2 O4 99.5(4) . 50 ?
O1 W2 O4 99.5(4) . . ?
O1 W2 O4 99.5(4) . 51_565 ?
O1 W2 O5 157.1(6) . 51_565 ?
O1 W2 O5 157.0(6) . . ?
O4 W2 O4 87.8(8) 51_565 . ?
O4 W2 O4 89.1(8) 50 . ?
O4 W2 O4 161.1(9) 51_565 50 ?
O4 W2 O4 89.1(8) 4_565 51_565 ?
O4 W2 O4 161.1(9) 4_565 . ?
O4 W2 O4 87.8(8) 4_565 50 ?
O4 W2 O5 96.8(7) 51_565 . ?
O4 W2 O5 65.1(6) 51_565 51_565 ?
O4 W2 O5 96.8(7) 4_565 . ?
O4 W2 O5 65.1(6) 4_565 51_565 ?
O4 W2 O5 65.1(6) . . ?
O4 W2 O5 96.8(7) 50 51_565 ?
O4 W2 O5 96.8(7) . 51_565 ?
O4 W2 O5 65.1(6) 50 . ?
O5 W2 O5 45.9(13) . 51_565 ?
O1 Cd1 O1 180.0 89_654 . ?
O1 Cd1 N1 86.1(6) 89_654 . ?
O1 Cd1 N1 93.9(6) . . ?
O5 Si1 O5 108.9(10) 3_755 71_666 ?
O5 Si1 O5 69(2) 21_656 71_666 ?
O5 Si1 O5 71.1(10) 71_666 49_765 ?
O5 Si1 O5 108.9(10) 21_656 49_765 ?
O5 Si1 O5 71.1(10) 21_656 . ?
O5 Si1 O5 111(2) 21_656 23_654 ?
O5 Si1 O5 71.1(10) 3_755 23_654 ?
O5 Si1 O5 71.1(10) 51_565 71_666 ?
O5 Si1 O5 69(2) 3_755 49_765 ?
O5 Si1 O5 71.1(10) 69_664 49_765 ?
O5 Si1 O5 180.0 49_765 . ?
O5 Si1 O5 71.1(10) 21_656 3_755 ?
O5 Si1 O5 180.0(18) 69_664 21_656 ?
O5 Si1 O5 180.0(18) 51_565 3_755 ?
O5 Si1 O5 69(2) 69_664 23_654 ?
O5 Si1 O5 111(2) 69_664 71_666 ?
O5 Si1 O5 71.1(10) 69_664 51_565 ?
O5 Si1 O5 108.9(10) 69_664 . ?
O5 Si1 O5 108.9(10) 49_765 23_654 ?
O5 Si1 O5 69(2) 51_565 . ?
O5 Si1 O5 108.9(10) 21_656 51_565 ?
O5 Si1 O5 108.9(10) 71_666 . ?
O5 Si1 O5 111(2) 3_755 . ?
O5 Si1 O5 71.1(10) 23_654 . ?
O5 Si1 O5 108.9(10) 69_664 3_755 ?
O5 Si1 O5 108.9(10) 51_565 23_654 ?
O5 Si1 O5 111(2) 51_565 49_765 ?
O5 Si1 O5 180.0(18) 71_666 23_654 ?
W2 O1 Cd1 180.0 . . ?
V2 O1 Cd1 180.0 . . ?
W1 O3 W1 136.9(12) . 50 ?
V1 O3 W1 136.9(12) . 50 ?
W1 O5 W1 93.1(9) . 50 ?
W2 O5 W1 95.1(7) . 50 ?
Si1 O5 W1 121.9(8) . 50 ?
Si1 O5 W1 121.9(8) . . ?
Si1 O5 W2 122.3(15) . . ?
Si1 O5 O5 55.3(10) . 51_565 ?
Si1 O5 V1 121.9(8) . . ?
Si1 O5 V2 122.3(15) . . ?
O5 O5 W1 131.5(5) 51_565 . ?
O5 O5 W1 131.5(5) 51_565 50 ?
O5 O5 W2 67.1(6) 51_565 . ?
O5 O5 V1 131.5(5) 51_565 . ?
O5 O5 V2 67.1(6) 51_565 . ?
V1 O5 W1 93.1(9) . 50 ?
V2 O5 W1 95.1(7) . 50 ?
C1 N1 Cd1 117.7(17) . . ?
C11 N1 Cd1 123.9(19) . . ?
C11 N1 C1 118(2) . . ?
N1 C1 H1 119.5 . . ?
N1 C1 C3 121(3) . . ?
C3 C1 H1 119.5 . . ?
C10 C2 H2 123.8 . . ?
C11 C2 H2 123.8 . . ?
C11 C2 C10 112(2) . . ?
C1 C3 H3 119.6 . . ?
C10 C3 C1 121(3) . . ?
C10 C3 H3 119.6 . . ?
C5 C4 H4 122.7 . . ?
C9 C4 H4 122.7 . . ?
C9 C4 C5 115(3) . . ?
C4 C5 C10 116(3) . . ?
C6 C5 C4 125(3) . . ?
C6 C5 C10 119(3) . . ?
C5 C6 H6 120.3 . . ?
C5 C6 C7 119(3) . . ?
C7 C6 H6 120.3 . . ?
C6 C7 H7 119.4 . . ?
C8 C7 C6 121(3) . . ?
C8 C7 H7 119.4 . . ?
C7 C8 N2 121(3) . . ?
C7 C8 C9 118(3) . . ?
C9 C8 N2 121(3) . . ?
C4 C9 H9 119.7 . . ?
C8 C9 C4 122(2) . . ?
C8 C9 H9 118.1 . . ?
C2 C10 C5 121(2) . . ?
C3 C10 C2 118(3) . . ?
C3 C10 C5 121(3) . . ?
N1 C11 C2 130(3) . . ?
N1 C11 H11 115.2 . . ?
C2 C11 H11 115.2 . . ?
O2 V1 O3 101.5(8) . 23_654 ?
O2 V1 O3 101.5(8) . . ?
O2 V1 O4 100.4(7) . 23_654 ?
O2 V1 O4 100.4(7) . 50 ?
O2 V1 O5 157.4(5) . 23_654 ?
O2 V1 O5 157.4(5) . . ?
O3 V1 O3 87.1(12) . 23_654 ?
O3 V1 O5 95.9(9) . 23_654 ?
O3 V1 O5 64.8(8) . . ?
O3 V1 O5 64.8(8) 23_654 23_654 ?
O3 V1 O5 95.9(9) 23_654 . ?
O4 V1 O3 158.1(8) 50 23_654 ?
O4 V1 O3 158.1(8) 23_654 . ?
O4 V1 O3 89.3(7) 50 . ?
O4 V1 O3 89.3(7) 23_654 23_654 ?
O4 V1 O4 86.0(9) 23_654 50 ?
O4 V1 O5 94.1(7) 23_654 . ?
O4 V1 O5 63.2(7) 23_654 23_654 ?
O4 V1 O5 94.1(7) 50 23_654 ?
O4 V1 O5 63.2(7) 50 . ?
O5 V1 O5 45.1(10) . 23_654 ?
O1 V2 O4 99.5(4) . 4_565 ?
O1 V2 O4 99.5(4) . 50 ?
O1 V2 O4 99.5(4) . . ?
O1 V2 O4 99.5(4) . 51_565 ?
O1 V2 O5 157.1(6) . 51_565 ?
O1 V2 O5 157.0(6) . . ?
O4 V2 O4 89.1(8) 4_565 51_565 ?
O4 V2 O4 161.1(9) 51_565 50 ?
O4 V2 O4 161.1(9) 4_565 . ?
O4 V2 O4 87.8(8) 4_565 50 ?
O4 V2 O4 89.1(8) 50 . ?
O4 V2 O4 87.8(8) 51_565 . ?
O4 V2 O5 96.8(7) . 51_565 ?
O4 V2 O5 96.8(7) 4_565 . ?
O4 V2 O5 65.1(6) 50 . ?
O4 V2 O5 65.1(6) 51_565 51_565 ?
O4 V2 O5 65.1(6) 4_565 51_565 ?
O4 V2 O5 96.8(7) 51_565 . ?
O4 V2 O5 65.1(6) . . ?
O4 V2 O5 96.8(7) 50 51_565 ?
O5 V2 O5 45.9(13) . 51_565 ?

loop_
_geom_bond_atom_site_label_1
_geom_bond_atom_site_label_2
_geom_bond_distance
_geom_bond_site_symmetry_2
_geom_bond_publ_flag
W1 O2 1.646(16) . ?
W1 O3 1.890(8) . ?
W1 O3 1.890(8) 23_654 ?
W1 O4 1.889(12) 23_654 ?
W1 O4 1.889(12) 50 ?
W1 O5 2.420(18) . ?
W1 O5 2.421(18) 23_654 ?
W2 O1 1.72(2) . ?
W2 O4 1.891(13) 4_565 ?
W2 O4 1.891(13) 51_565 ?
W2 O4 1.891(13) 50 ?
W2 O4 1.892(13) . ?
W2 O5 2.33(3) . ?
W2 O5 2.33(3) 51_565 ?
Cd1 O1 2.27(2) 89_654 ?
Cd1 O1 2.27(2) . ?
Cd1 N1 2.30(2) . ?
Si1 O5 1.60(2) 69_664 ?
Si1 O5 1.60(2) 49_765 ?
Si1 O5 1.60(2) 21_656 ?
Si1 O5 1.60(2) . ?
Si1 O5 1.60(2) 71_666 ?
Si1 O5 1.60(2) 51_565 ?
Si1 O5 1.60(2) 3_755 ?
Si1 O5 1.60(2) 23_654 ?
O1 V2 1.72(2) . ?
O2 V1 1.646(17) . ?
O3 V1 1.890(8) . ?
O4 V2 1.892(13) . ?
O5 O5 1.82(5) 51_565 ?
O5 V1 2.420(18) . ?
O5 V2 2.33(3) . ?
N1 C1 1.33(3) . ?
N1 C11 1.23(3) . ?
N2 C8 1.46(3) . ?
C1 H1 0.9400 . ?
C1 C3 1.43(4) . ?
C2 H2 0.9400 . ?
C2 C10 1.47(4) . ?
C2 C11 1.45(4) . ?
C3 H3 0.9400 . ?
C3 C10 1.37(4) . ?
C4 H4 0.9400 . ?
C4 C5 1.41(4) . ?
C4 C9 1.40(4) . ?
C5 C6 1.27(4) . ?
C5 C10 1.57(4) . ?
C6 H6 0.9400 . ?
C6 C7 1.39(4) . ?
C7 H7 0.9400 . ?
C7 C8 1.36(4) . ?
C8 C9 1.38(4) . ?
C9 H9 0.9564 . ?
C11 H11 0.9400 . ?

loop_
_geom_torsion_atom_site_label_1
_geom_torsion_atom_site_label_2
_geom_torsion_atom_site_label_3
_geom_torsion_atom_site_label_4
_geom_torsion
_geom_torsion_site_symmetry_1
_geom_torsion_site_symmetry_2
_geom_torsion_site_symmetry_3
_geom_torsion_site_symmetry_4
_geom_torsion_publ_flag
Cd1 N1 C1 C3 -174(2) . . . . ?
Cd1 N1 C11 C2 177(2) . . . . ?
O2 W1 O3 W1 154.4(15) . . . 50 ?
O3 W1 O3 W1 -104.4(14) 23_654 . . 50 ?
O4 W1 O3 W1 54.0(16) 50 . . 50 ?
O4 W1 O3 W1 -24(3) 23_654 . . 50 ?
O5 W1 O3 W1 -40.1(17) 23_654 . . 50 ?
O5 W1 O3 W1 -6.5(14) . . . 50 ?
O5 Si1 O5 W1 -119.1(6) 23_654 . . 50 ?
O5 Si1 O5 W1 178.4(18) 71_666 . . . ?
O5 Si1 O5 W1 -58.8(12) 3_755 . . 50 ?
O5 Si1 O5 W1 -60.9(6) 69_664 . . . ?
O5 Si1 O5 W1 121.2(12) 51_565 . . 50 ?
O5 Si1 O5 W1 -1.6(18) 23_654 . . . ?
O5 Si1 O5 W1 119.1(6) 21_656 . . . ?
O5 Si1 O5 W1 1.5(18) 21_656 . . 50 ?
O5 Si1 O5 W1 58.8(12) 3_755 . . . ?
O5 Si1 O5 W1 60.9(6) 71_666 . . 50 ?
O5 Si1 O5 W1 -178.5(18) 69_664 . . 50 ?
O5 Si1 O5 W1 -121.2(12) 51_565 . . . ?
O5 Si1 O5 W2 60.3(6) 69_664 . . . ?
O5 Si1 O5 W2 -119.7(6) 21_656 . . . ?
O5 Si1 O5 W2 0.0 51_565 . . . ?
O5 Si1 O5 W2 119.7(6) 23_654 . . . ?
O5 Si1 O5 W2 -60.3(6) 71_666 . . . ?
O5 Si1 O5 W2 180.0 3_755 . . . ?
O5 Si1 O5 O5 -60.3(6) 71_666 . . 51_565 ?
O5 Si1 O5 O5 -119.7(6) 21_656 . . 51_565 ?
O5 Si1 O5 O5 180.0 3_755 . . 51_565 ?
O5 Si1 O5 O5 119.7(6) 23_654 . . 51_565 ?
O5 Si1 O5 O5 60.3(6) 69_664 . . 51_565 ?
O5 Si1 O5 V1 -60.9(6) 69_664 . . . ?
O5 Si1 O5 V1 58.8(12) 3_755 . . . ?
O5 Si1 O5 V1 -1.6(18) 23_654 . . . ?
O5 Si1 O5 V1 178.4(18) 71_666 . . . ?
O5 Si1 O5 V1 119.1(6) 21_656 . . . ?
O5 Si1 O5 V1 -121.2(12) 51_565 . . . ?
O5 Si1 O5 V2 -119.7(6) 21_656 . . . ?
O5 Si1 O5 V2 180.0 3_755 . . . ?
O5 Si1 O5 V2 0.0 51_565 . . . ?
O5 Si1 O5 V2 60.3(6) 69_664 . . . ?
O5 Si1 O5 V2 -60.3(6) 71_666 . . . ?
O5 Si1 O5 V2 119.7(6) 23_654 . . . ?
N1 C1 C3 C10 -4(5) . . . . ?
N2 C8 C9 C4 -178(3) . . . . ?
C1 N1 C11 C2 -1(5) . . . . ?
C1 C3 C10 C2 0(5) . . . . ?
C1 C3 C10 C5 179(3) . . . . ?
C4 C5 C6 C7 0(6) . . . . ?
C4 C5 C10 C2 -18(4) . . . . ?
C4 C5 C10 C3 162(3) . . . . ?
C5 C4 C9 C8 3(4) . . . . ?
C5 C6 C7 C8 -3(7) . . . . ?
C6 C5 C10 C2 156(3) . . . . ?
C6 C5 C10 C3 -23(5) . . . . ?
C6 C7 C8 N2 178(4) . . . . ?
C6 C7 C8 C9 5(6) . . . . ?
C7 C8 C9 C4 -5(5) . . . . ?
C9 C4 C5 C6 0(5) . . . . ?
C9 C4 C5 C10 174(3) . . . . ?
C10 C2 C11 N1 -3(5) . . . . ?
C10 C5 C6 C7 -174(4) . . . . ?
C11 N1 C1 C3 4(4) . . . . ?
C11 C2 C10 C3 3(4) . . . . ?
C11 C2 C10 C5 -176(2) . . . . ?

loop_
_platon_squeeze_void_nr
_platon_squeeze_void_average_x
_platon_squeeze_void_average_y
_platon_squeeze_void_average_z
_platon_squeeze_void_volume
_platon_squeeze_void_count_electrons
_platon_squeeze_void_content
1 0.000 0.000 0.000 5617 1693 ' '
2 0.500 0.500 0.500 5617 1693 ' '
